data_2312148
loop_
_publ_author_name
'Murtaza, Ghulam'
'Khan, Majid'
'Farooq, Saba'
'Choudhary, M. Iqbal'
'Yousuf, Sammer'

_publ_section_title
;
 New cocrystals of heterocyclic drugs: structural, antileishmanial,
 larvicidal and urease inhibition studies.
;
_journal_coeditor_code EF3042
_journal_issue 'Pt 6'
_journal_name_full 'Acta crystallographica. Section C, Structural chemistry'
_journal_page_first 237
_journal_page_last 248
_journal_paper_doi 10.1107/S2053229623003753
_journal_volume 79
_journal_year 2023
_chemical_formula_moiety 'C15 H12 N2 O1, C7 H5 Cl O3'
_chemical_formula_sum 'C22 H17 Cl N2 O4'
_chemical_formula_weight 408.83
_chemical_name_common
;
Carbamazepine--5-chlorosalicylic acid (1/1)
;
_chemical_name_systematic
;2-Azatricyclo[9.4.0.0^3,8^]pentadeca-
1(11),3,5,7,9,12,14-heptaene-2-carboxamide; 5-chloro-2-hydroxybenzoic acid
;
_space_group_crystal_system monoclinic
_space_group_IT_number 14
_space_group_name_Hall '-P 2yn'
_space_group_name_H-M_alt 'P 1 21/n 1'
_atom_sites_solution_hydrogens mixed
_audit_creation_method SHELXL-2018/3
_cell_angle_alpha 90
_cell_angle_beta 92.826(2)
_cell_angle_gamma 90
_cell_formula_units_Z 4
_cell_length_a 5.1567(3)
_cell_length_b 21.1373(10)
_cell_length_c 17.8054(9)
_cell_measurement_reflns_used 9986
_cell_measurement_temperature 285(2)
_cell_measurement_theta_max 68.29
_cell_measurement_theta_min 3.25
_cell_volume 1938.41(18)
_computing_cell_refinement
;
SAINT (Bruker, 2016)
;
_computing_data_collection
;
APEX3 (Bruker, 2016)
;
_computing_data_reduction
;
SAINT (Bruker, 2016)
;
_computing_molecular_graphics
;
ORTEP-3 for Windows (Farrugia, 2012) and
Mercury (Macrae <i>et al.</i>,  2020)
;
_computing_publication_material
;
PLATON (Spek, 2020)
;
_computing_structure_refinement
;
SHELXL2018 (Sheldrick, 2015<i>b</i>)
;
_computing_structure_solution
;
SHELXT2014 (Sheldrick, 2015<i>a</i>)
;
_diffrn_ambient_temperature 285(2)
_diffrn_measured_fraction_theta_full 0.999
_diffrn_measured_fraction_theta_max 0.999
_diffrn_measurement_device_type 'Bruker APEXII CCD'
_diffrn_measurement_method '\f and \w scans'
_diffrn_radiation_type CuK\a
_diffrn_radiation_wavelength 1.54178
_diffrn_reflns_av_R_equivalents 0.0620
_diffrn_reflns_av_unetI/netI 0.0370
_diffrn_reflns_limit_h_max 6
_diffrn_reflns_limit_h_min -6
_diffrn_reflns_limit_k_max 25
_diffrn_reflns_limit_k_min -25
_diffrn_reflns_limit_l_max 21
_diffrn_reflns_limit_l_min -21
_diffrn_reflns_number 24609
_diffrn_reflns_theta_full 67.679
_diffrn_reflns_theta_max 68.236
_diffrn_reflns_theta_min 3.248
_diffrn_source Cu
_exptl_absorpt_coefficient_mu 2.020
_exptl_absorpt_correction_T_max 0.907
_exptl_absorpt_correction_T_min 0.424
_exptl_absorpt_correction_type multi-scan
_exptl_absorpt_process_details
;
(SADABS; Bruker, 2016)
;
_exptl_crystal_colour colourless
_exptl_crystal_density_diffrn 1.401
_exptl_crystal_description PLATE
_exptl_crystal_F_000 848
_exptl_crystal_size_max 0.520
_exptl_crystal_size_mid 0.110
_exptl_crystal_size_min 0.050
_refine_diff_density_max 0.235
_refine_diff_density_min -0.343
_refine_ls_extinction_coef 0.0150(9)
_refine_ls_extinction_expression Fc^*^=kFc[1+0.001xFc^2^\l^3^/sin(2\q)]^-1/4^
_refine_ls_extinction_method
;
SHELXL2018 (Sheldrick, 2015<i>b</i>)
;
_refine_ls_goodness_of_fit_ref 1.033
_refine_ls_hydrogen_treatment mixed
_refine_ls_matrix_type full
_refine_ls_number_parameters 276
_refine_ls_number_reflns 3545
_refine_ls_number_restraints 0
_refine_ls_restrained_S_all 1.033
_refine_ls_R_factor_all 0.0526
_refine_ls_R_factor_gt 0.0438
_refine_ls_shift/su_max 0.001
_refine_ls_shift/su_mean 0.000
_refine_ls_structure_factor_coef Fsqd
_refine_ls_weighting_details 'w=1/[\s^2^(Fo^2^)+(0.0554P)^2^+0.7152P] where P=(Fo^2^+2Fc^2^)/3'
_refine_ls_weighting_scheme calc
_refine_ls_wR_factor_gt 0.1120
_refine_ls_wR_factor_ref 0.1192
_reflns_number_gt 2994
_reflns_number_total 3545
_reflns_threshold_expression 'I > 2\s(I)'
_cod_data_source_file ef3042sup1.cif
_cod_data_source_block CBZ5SA
_cod_original_sg_symbol_H-M 'P 21/n'
_cod_database_code 2312148
_shelx_space_group_comment
;
The symmetry employed for this shelxl refinement is uniquely defined
by the following loop, which should always be used as a source of
symmetry information in preference to the above space-group names.
They are only intended as comments.
;
_shelx_estimated_absorpt_t_min 0.424
_shelx_estimated_absorpt_t_max 0.907

loop_
_space_group_symop_operation_xyz
'x, y, z'
'-x+1/2, y+1/2, -z+1/2'
'-x, -y, -z'
'x-1/2, -y-1/2, z-1/2'

loop_
_atom_site_type_symbol
_atom_site_label
_atom_site_fract_x
_atom_site_fract_y
_atom_site_fract_z
_atom_site_U_iso_or_equiv
_atom_site_adp_type
_atom_site_calc_flag
_atom_site_occupancy
_atom_site_disorder_assembly
_atom_site_disorder_group
Cl Cl 1.21944(16) 0.43407(3) 0.86940(5) 0.0982(3) Uani d 1 . .
O O1 0.1000(3) 0.30786(6) 0.61414(6) 0.0470(3) Uani d 1 . .
O O2 0.4486(3) 0.44255(7) 0.58391(8) 0.0621(4) Uani d 1 . .
O O3 0.4702(3) 0.37096(6) 0.67534(8) 0.0540(4) Uani d 1 . .
O O4 0.7627(5) 0.53683(9) 0.58902(10) 0.0932(7) Uani d 1 . .
H H4A 0.637488 0.515941 0.573288 0.140 Uiso calc 1 . .
N N1 -0.1371(3) 0.27012(7) 0.51362(7) 0.0379(3) Uani d 1 . .
N N2 0.0267(4) 0.37143(8) 0.51371(10) 0.0503(4) Uani d 1 . .
C C1 -0.1689(3) 0.21011(8) 0.54975(9) 0.0371(4) Uani d 1 . .
C C2 -0.3481(4) 0.20436(10) 0.60481(10) 0.0461(4) Uani d 1 . .
H H2 -0.447423 0.239035 0.617839 0.055 Uiso calc 1 . .
C C3 -0.3787(4) 0.14700(11) 0.64023(11) 0.0544(5) Uani d 1 . .
H H3 -0.499542 0.142843 0.676983 0.065 Uiso calc 1 . .
C C4 -0.2296(4) 0.09577(11) 0.62106(12) 0.0581(6) Uani d 1 . .
H H4 -0.249955 0.057175 0.645141 0.070 Uiso calc 1 . .
C C5 -0.0514(4) 0.10150(10) 0.56663(12) 0.0534(5) Uani d 1 . .
H H5 0.049186 0.066749 0.554626 0.064 Uiso calc 1 . .
C C6 -0.0188(3) 0.15895(8) 0.52890(10) 0.0408(4) Uani d 1 . .
C C7 0.1638(4) 0.16245(9) 0.46865(11) 0.0470(4) Uani d 1 . .
H H7 0.313787 0.138155 0.474598 0.056 Uiso calc 1 . .
C C8 0.1367(4) 0.19699(9) 0.40614(11) 0.0475(5) Uani d 1 . .
H H8 0.270026 0.193964 0.373016 0.057 Uiso calc 1 . .
C C9 -0.0779(4) 0.23900(9) 0.38356(10) 0.0423(4) Uani d 1 . .
C C10 -0.1555(5) 0.24507(11) 0.30731(11) 0.0562(5) Uani d 1 . .
H H10 -0.066435 0.222756 0.271664 0.067 Uiso calc 1 . .
C C11 -0.3595(5) 0.28311(12) 0.28397(11) 0.0626(6) Uani d 1 . .
H H11 -0.408684 0.285763 0.233113 0.075 Uiso calc 1 . .
C C12 -0.4915(4) 0.31735(11) 0.33561(12) 0.0576(6) Uani d 1 . .
H H12 -0.628194 0.343560 0.319615 0.069 Uiso calc 1 . .
C C13 -0.4202(4) 0.31267(9) 0.41165(11) 0.0474(4) Uani d 1 . .
H H13 -0.509729 0.335487 0.446757 0.057 Uiso calc 1 . .
C C14 -0.2158(3) 0.27400(8) 0.43495(9) 0.0378(4) Uani d 1 . .
C C15 0.0022(3) 0.31659(8) 0.54956(9) 0.0357(4) Uani d 1 . .
H H3A 0.335(6) 0.3510(14) 0.6490(16) 0.087(9) Uiso d 1 . .
H H1A 0.138(4) 0.3990(11) 0.5338(12) 0.052(6) Uiso d 1 . .
H H1B -0.038(4) 0.3754(10) 0.4707(13) 0.053(6) Uiso d 1 . .
C C16 0.5489(4) 0.42198(8) 0.64295(10) 0.0430(4) Uani d 1 . .
C C17 0.7677(3) 0.45485(8) 0.68269(10) 0.0405(4) Uani d 1 . .
C C18 0.8629(4) 0.51091(10) 0.65335(11) 0.0536(5) Uani d 1 . .
C C19 1.0674(5) 0.54195(11) 0.69094(12) 0.0623(6) Uani d 1 . .
H H19 1.130310 0.579423 0.671395 0.075 Uiso calc 1 . .
C C20 1.1777(4) 0.51822(10) 0.75634(12) 0.0534(5) Uani d 1 . .
H H20 1.316455 0.539041 0.780831 0.064 Uiso calc 1 . .
C C21 1.0816(4) 0.46307(9) 0.78576(12) 0.0511(5) Uani d 1 . .
C C22 0.8794(4) 0.43162(9) 0.74970(11) 0.0480(5) Uani d 1 . .
H H22 0.816590 0.394509 0.770187 0.058 Uiso calc 1 . .

loop_
_atom_site_aniso_label
_atom_site_aniso_U_11
_atom_site_aniso_U_22
_atom_site_aniso_U_33
_atom_site_aniso_U_12
_atom_site_aniso_U_13
_atom_site_aniso_U_23
Cl 0.1061(6) 0.0770(5) 0.1047(6) -0.0120(4) -0.0639(5) 0.0219(4)
O1 0.0591(8) 0.0449(7) 0.0362(6) -0.0171(6) -0.0051(6) 0.0006(5)
O2 0.0770(10) 0.0582(9) 0.0491(8) -0.0251(7) -0.0171(7) 0.0096(7)
O3 0.0598(8) 0.0447(8) 0.0561(8) -0.0183(6) -0.0107(7) 0.0080(6)
O4 0.1345(17) 0.0828(12) 0.0590(10) -0.0615(12) -0.0295(10) 0.0294(9)
N1 0.0474(8) 0.0349(7) 0.0312(7) -0.0080(6) -0.0004(6) 0.0000(6)
N2 0.0648(11) 0.0403(9) 0.0446(10) -0.0163(8) -0.0090(8) 0.0040(7)
C1 0.0400(9) 0.0371(9) 0.0333(8) -0.0086(7) -0.0059(7) 0.0017(7)
C2 0.0482(10) 0.0507(11) 0.0393(9) -0.0040(8) 0.0014(8) 0.0038(8)
C3 0.0506(11) 0.0650(13) 0.0475(11) -0.0101(10) 0.0017(8) 0.0174(9)
C4 0.0558(12) 0.0540(12) 0.0633(13) -0.0142(10) -0.0078(10) 0.0254(10)
C5 0.0533(11) 0.0420(10) 0.0639(12) -0.0018(9) -0.0079(9) 0.0091(9)
C6 0.0384(9) 0.0411(9) 0.0419(9) -0.0069(7) -0.0070(7) 0.0020(7)
C7 0.0418(9) 0.0442(10) 0.0549(11) -0.0009(8) 0.0014(8) -0.0059(8)
C8 0.0479(10) 0.0493(11) 0.0462(10) -0.0100(8) 0.0111(8) -0.0105(8)
C9 0.0493(10) 0.0423(10) 0.0354(9) -0.0142(8) 0.0027(7) -0.0020(7)
C10 0.0726(14) 0.0613(13) 0.0348(10) -0.0166(11) 0.0019(9) -0.0040(9)
C11 0.0757(14) 0.0750(15) 0.0358(10) -0.0263(12) -0.0118(10) 0.0088(10)
C12 0.0526(11) 0.0611(13) 0.0573(12) -0.0149(10) -0.0147(9) 0.0194(10)
C13 0.0453(10) 0.0489(11) 0.0478(10) -0.0082(8) -0.0009(8) 0.0075(8)
C14 0.0430(9) 0.0379(9) 0.0323(8) -0.0127(7) -0.0017(7) 0.0023(7)
C15 0.0371(8) 0.0362(9) 0.0341(8) -0.0040(7) 0.0049(7) -0.0034(7)
C16 0.0488(10) 0.0381(9) 0.0421(10) -0.0050(8) 0.0025(8) -0.0029(7)
C17 0.0439(9) 0.0353(9) 0.0424(9) -0.0034(7) 0.0035(7) -0.0047(7)
C18 0.0681(13) 0.0510(11) 0.0415(10) -0.0188(10) 0.0010(9) 0.0010(9)
C19 0.0743(14) 0.0574(13) 0.0553(12) -0.0308(11) 0.0035(10) -0.0012(10)
C20 0.0456(10) 0.0530(12) 0.0614(12) -0.0086(9) -0.0003(9) -0.0166(10)
C21 0.0488(10) 0.0452(10) 0.0581(12) 0.0059(8) -0.0097(9) -0.0056(9)
C22 0.0495(10) 0.0370(10) 0.0567(11) -0.0022(8) -0.0053(9) 0.0022(8)

loop_
_atom_type_symbol
_atom_type_description
_atom_type_scat_dispersion_real
_atom_type_scat_dispersion_imag
_atom_type_scat_source
C C 0.0181 0.0091 'International Tables Vol C Tables 4.2.6.8 and 6.1.1.4'
H H 0.0000 0.0000 'International Tables Vol C Tables 4.2.6.8 and 6.1.1.4'
N N 0.0311 0.0180 'International Tables Vol C Tables 4.2.6.8 and 6.1.1.4'
O O 0.0492 0.0322 'International Tables Vol C Tables 4.2.6.8 and 6.1.1.4'
Cl Cl 0.3639 0.7018 'International Tables Vol C Tables 4.2.6.8 and 6.1.1.4'

loop_
_geom_angle_atom_site_label_1
_geom_angle_atom_site_label_2
_geom_angle_atom_site_label_3
_geom_angle_site_symmetry_1
_geom_angle_site_symmetry_3
_geom_angle
_geom_angle_publ_flag
C16 O3 H3A . . 113.5(18) ?
C18 O4 H4A . . 109.5 ?
C15 N1 C1 . . 119.83(14) ?
C15 N1 C14 . . 122.25(13) ?
C1 N1 C14 . . 116.94(13) ?
C15 N2 H1A . . 117.1(14) ?
C15 N2 H1B . . 119.4(16) ?
H1A N2 H1B . . 122(2) ?
C2 C1 C6 . . 121.34(16) ?
C2 C1 N1 . . 119.33(16) ?
C6 C1 N1 . . 119.34(15) ?
C3 C2 C1 . . 119.73(19) ?
C3 C2 H2 . . 120.1 ?
C1 C2 H2 . . 120.1 ?
C2 C3 C4 . . 119.94(19) ?
C2 C3 H3 . . 120.0 ?
C4 C3 H3 . . 120.0 ?
C5 C4 C3 . . 120.36(19) ?
C5 C4 H4 . . 119.8 ?
C3 C4 H4 . . 119.8 ?
C4 C5 C6 . . 121.0(2) ?
C4 C5 H5 . . 119.5 ?
C6 C5 H5 . . 119.5 ?
C1 C6 C5 . . 117.66(17) ?
C1 C6 C7 . . 122.88(16) ?
C5 C6 C7 . . 119.44(17) ?
C8 C7 C6 . . 126.50(18) ?
C8 C7 H7 . . 116.8 ?
C6 C7 H7 . . 116.7 ?
C7 C8 C9 . . 127.61(17) ?
C7 C8 H8 . . 116.2 ?
C9 C8 H8 . . 116.2 ?
C14 C9 C10 . . 117.08(18) ?
C14 C9 C8 . . 123.01(16) ?
C10 C9 C8 . . 119.90(18) ?
C11 C10 C9 . . 121.6(2) ?
C11 C10 H10 . . 119.2 ?
C9 C10 H10 . . 119.2 ?
C10 C11 C12 . . 120.20(18) ?
C10 C11 H11 . . 119.9 ?
C12 C11 H11 . . 119.9 ?
C11 C12 C13 . . 119.9(2) ?
C11 C12 H12 . . 120.1 ?
C13 C12 H12 . . 120.1 ?
C14 C13 C12 . . 119.76(19) ?
C14 C13 H13 . . 120.1 ?
C12 C13 H13 . . 120.1 ?
C13 C14 C9 . . 121.46(16) ?
C13 C14 N1 . . 119.98(16) ?
C9 C14 N1 . . 118.55(16) ?
O1 C15 N2 . . 121.82(16) ?
O1 C15 N1 . . 120.53(15) ?
N2 C15 N1 . . 117.64(15) ?
O2 C16 O3 . . 123.17(17) ?
O2 C16 C17 . . 121.58(16) ?
O3 C16 C17 . . 115.25(16) ?
C22 C17 C18 . . 118.94(17) ?
C22 C17 C16 . . 121.36(16) ?
C18 C17 C16 . . 119.69(17) ?
O4 C18 C19 . . 117.91(18) ?
O4 C18 C17 . . 122.43(18) ?
C19 C18 C17 . . 119.66(19) ?
C20 C19 C18 . . 120.85(19) ?
C20 C19 H19 . . 119.6 ?
C18 C19 H19 . . 119.6 ?
C19 C20 C21 . . 119.43(18) ?
C19 C20 H20 . . 120.3 ?
C21 C20 H20 . . 120.3 ?
C22 C21 C20 . . 120.77(19) ?
C22 C21 Cl . . 120.17(16) ?
C20 C21 Cl . . 119.06(15) ?
C21 C22 C17 . . 120.34(18) ?
C21 C22 H22 . . 119.8 ?
C17 C22 H22 . . 119.8 ?

loop_
_geom_bond_atom_site_label_1
_geom_bond_atom_site_label_2
_geom_bond_site_symmetry_2
_geom_bond_distance
_geom_bond_publ_flag
Cl C21 . 1.730(2) ?
O1 C15 . 1.246(2) ?
O2 C16 . 1.228(2) ?
O3 C16 . 1.297(2) ?
O3 H3A . 0.92(3) ?
O4 C18 . 1.349(3) ?
O4 H4A . 0.8200 ?
N1 C15 . 1.358(2) ?
N1 C1 . 1.435(2) ?
N1 C14 . 1.441(2) ?
N2 C15 . 1.332(2) ?
N2 H1A . 0.88(2) ?
N2 H1B . 0.82(2) ?
C1 C2 . 1.385(3) ?
C1 C6 . 1.391(3) ?
C2 C3 . 1.379(3) ?
C2 H2 . 0.9300 ?
C3 C4 . 1.381(3) ?
C3 H3 . 0.9300 ?
C4 C5 . 1.373(3) ?
C4 H4 . 0.9300 ?
C5 C6 . 1.402(3) ?
C5 H5 . 0.9300 ?
C6 C7 . 1.464(3) ?
C7 C8 . 1.333(3) ?
C7 H7 . 0.9300 ?
C8 C9 . 1.460(3) ?
C8 H8 . 0.9300 ?
C9 C14 . 1.398(3) ?
C9 C10 . 1.402(3) ?
C10 C11 . 1.372(4) ?
C10 H10 . 0.9300 ?
C11 C12 . 1.376(3) ?
C11 H11 . 0.9300 ?
C12 C13 . 1.389(3) ?
C12 H12 . 0.9300 ?
C13 C14 . 1.381(3) ?
C13 H13 . 0.9300 ?
C16 C17 . 1.476(3) ?
C17 C22 . 1.389(3) ?
C17 C18 . 1.394(3) ?
C18 C19 . 1.386(3) ?
C19 C20 . 1.366(3) ?
C19 H19 . 0.9300 ?
C20 C21 . 1.380(3) ?
C20 H20 . 0.9300 ?
C21 C22 . 1.369(3) ?
C22 H22 . 0.9300 ?

loop_
_geom_torsion_atom_site_label_1
_geom_torsion_atom_site_label_2
_geom_torsion_atom_site_label_3
_geom_torsion_atom_site_label_4
_geom_torsion_site_symmetry_1
_geom_torsion_site_symmetry_2
_geom_torsion_site_symmetry_3
_geom_torsion_site_symmetry_4
_geom_torsion
_geom_torsion_publ_flag
C15 N1 C1 C2 . . . . 78.0(2) ?
C14 N1 C1 C2 . . . . -113.11(18) ?
C15 N1 C1 C6 . . . . -101.90(18) ?
C14 N1 C1 C6 . . . . 67.0(2) ?
C6 C1 C2 C3 . . . . 0.3(3) ?
N1 C1 C2 C3 . . . . -179.52(16) ?
C1 C2 C3 C4 . . . . 0.4(3) ?
C2 C3 C4 C5 . . . . -0.3(3) ?
C3 C4 C5 C6 . . . . -0.7(3) ?
C2 C1 C6 C5 . . . . -1.2(2) ?
N1 C1 C6 C5 . . . . 178.62(15) ?
C2 C1 C6 C7 . . . . 177.14(16) ?
N1 C1 C6 C7 . . . . -3.0(2) ?
C4 C5 C6 C1 . . . . 1.4(3) ?
C4 C5 C6 C7 . . . . -177.01(18) ?
C1 C6 C7 C8 . . . . -33.5(3) ?
C5 C6 C7 C8 . . . . 144.8(2) ?
C6 C7 C8 C9 . . . . 0.3(3) ?
C7 C8 C9 C14 . . . . 33.6(3) ?
C7 C8 C9 C10 . . . . -145.8(2) ?
C14 C9 C10 C11 . . . . -0.7(3) ?
C8 C9 C10 C11 . . . . 178.71(18) ?
C9 C10 C11 C12 . . . . 1.0(3) ?
C10 C11 C12 C13 . . . . -0.9(3) ?
C11 C12 C13 C14 . . . . 0.5(3) ?
C12 C13 C14 C9 . . . . -0.2(3) ?
C12 C13 C14 N1 . . . . 178.55(16) ?
C10 C9 C14 C13 . . . . 0.3(3) ?
C8 C9 C14 C13 . . . . -179.12(16) ?
C10 C9 C14 N1 . . . . -178.46(15) ?
C8 C9 C14 N1 . . . . 2.2(2) ?
C15 N1 C14 C13 . . . . -76.2(2) ?
C1 N1 C14 C13 . . . . 115.19(18) ?
C15 N1 C14 C9 . . . . 102.58(19) ?
C1 N1 C14 C9 . . . . -66.1(2) ?
C1 N1 C15 O1 . . . . -0.9(2) ?
C14 N1 C15 O1 . . . . -169.25(15) ?
C1 N1 C15 N2 . . . . 179.91(16) ?
C14 N1 C15 N2 . . . . 11.6(2) ?
O2 C16 C17 C22 . . . . 179.58(19) ?
O3 C16 C17 C22 . . . . 0.4(3) ?
O2 C16 C17 C18 . . . . 0.6(3) ?
O3 C16 C17 C18 . . . . -178.59(18) ?
C22 C17 C18 O4 . . . . -179.2(2) ?
C16 C17 C18 O4 . . . . -0.2(3) ?
C22 C17 C18 C19 . . . . 0.6(3) ?
C16 C17 C18 C19 . . . . 179.6(2) ?
O4 C18 C19 C20 . . . . -180.0(2) ?
C17 C18 C19 C20 . . . . 0.2(4) ?
C18 C19 C20 C21 . . . . -0.9(3) ?
C19 C20 C21 C22 . . . . 0.8(3) ?
C19 C20 C21 Cl . . . . -178.99(17) ?
C20 C21 C22 C17 . . . . 0.0(3) ?
Cl C21 C22 C17 . . . . 179.79(15) ?
C18 C17 C22 C21 . . . . -0.7(3) ?
C16 C17 C22 C21 . . . . -179.70(17) ?

_cod_database_fobs_code 2312148
